data_7248314
loop_
_publ_author_name
'de Meester, Jos\'ephine'
'Shemchuk, Oleksii'
'Collard, Laurent'
'Wouters, Johan'
'Baillieux, Simon'
'Robeyns, Koen'
'Leyssens, Tom'

_publ_section_title
;
 Using the nature of the achiral solvent to orient chiral resolution
;
_journal_issue 15
_journal_name_full CrystEngComm
_journal_page_first 2056
_journal_page_last 2059
_journal_paper_doi 10.1039/D4CE00124A
_journal_volume 26
_journal_year 2024
_chemical_absolute_configuration rm
_chemical_formula_moiety 'C20 H14 O2, C14 H16 N2'
_chemical_formula_sum 'C34 H30 N2 O2'
_chemical_formula_weight 498.60
_chemical_name_common 'R-Binol ; (R,R)-DADPE'
_chemical_name_systematic '(R)-(+)-1,1?-Bi(2-naphthol) ; (1R,2R)-N,N?-Dimethyl-1,2-diphenylethane-1,2-diamine'
_space_group_crystal_system tetragonal
_space_group_IT_number 92
_space_group_name_Hall 'P 4abw 2nw'
_space_group_name_H-M_alt 'P 41 21 2'
_atom_sites_solution_hydrogens mixed
_atom_sites_solution_primary 'dual space'
_audit_creation_method SHELXL-2018/3
_audit_update_record
;
2023-09-15 deposited with the CCDC.	2024-03-15 downloaded from the CCDC.
;
_cell_angle_alpha 90
_cell_angle_beta 90
_cell_angle_gamma 90
_cell_formula_units_Z 8
_cell_length_a 13.32025(13)
_cell_length_b 13.32025(13)
_cell_length_c 31.8915(6)
_cell_measurement_reflns_used 13479
_cell_measurement_temperature 297(2)
_cell_measurement_theta_max 26.5000
_cell_measurement_theta_min 3.0990
_cell_volume 5658.48(13)
_computing_cell_refinement
;
CrysAlisPro, Agilent Technologies,
Version 1.171.37.35 (release 13-08-2014 CrysAlis171 .NET)
(compiled Aug 13 2014,18:06:01)
;
_computing_data_collection MAR
_computing_data_reduction
;
CrysAlisPro, Agilent Technologies,
Version 1.171.37.35 (release 13-08-2014 CrysAlis171 .NET)
(compiled Aug 13 2014,18:06:01)
;
_computing_molecular_graphics 'MERCURY (Macrae et al., 2008)'
_computing_publication_material
;
'MERCURY (Macrae et al., 2008), Platon (Spek, 2009)'
;
_computing_structure_refinement 'SHELXL-2018/3 (Sheldrick, 2018)'
_computing_structure_solution 'SHELXT (Sheldrick, 2015)'
_diffrn_ambient_temperature 297(2)
_diffrn_measured_fraction_theta_full 0.992
_diffrn_measured_fraction_theta_max 0.983
_diffrn_measurement_device_type 'MAR345 image plate'
_diffrn_measurement_method
;
'216 images, \D\F 0.75\% '
;
_diffrn_radiation_type MoK\a
_diffrn_radiation_wavelength 0.71073
_diffrn_reflns_av_R_equivalents 0.0584
_diffrn_reflns_av_unetI/netI 0.0269
_diffrn_reflns_Laue_measured_fraction_full 0.992
_diffrn_reflns_Laue_measured_fraction_max 0.983
_diffrn_reflns_limit_h_max 16
_diffrn_reflns_limit_h_min -16
_diffrn_reflns_limit_k_max 16
_diffrn_reflns_limit_k_min -16
_diffrn_reflns_limit_l_max 40
_diffrn_reflns_limit_l_min -36
_diffrn_reflns_number 37467
_diffrn_reflns_point_group_measured_fraction_full 0.995
_diffrn_reflns_point_group_measured_fraction_max 0.981
_diffrn_reflns_theta_full 25.242
_diffrn_reflns_theta_max 26.616
_diffrn_reflns_theta_min 3.125
_diffrn_source 'Incoatec microfocus source'
_exptl_absorpt_coefficient_mu 0.073
_exptl_absorpt_correction_T_max 1.00000
_exptl_absorpt_correction_T_min 0.95306
_exptl_absorpt_correction_type multi-scan
_exptl_absorpt_process_details
;
CrysAlisPro, Agilent Technologies,
Version 1.171.37.35 (release 13-08-2014 CrysAlis171 .NET)
(compiled Aug 13 2014,18:06:01)
Empirical absorption correction using spherical harmonics,
 implemented in SCALE3 ABSPACK scaling algorithm.
;
_exptl_crystal_colour pale-yellow
_exptl_crystal_density_diffrn 1.171
_exptl_crystal_description block
_exptl_crystal_F_000 2112
_exptl_crystal_recrystallization_method 'Re-crystallisation from solvent: toluene'
_exptl_crystal_size_max 0.32
_exptl_crystal_size_mid 0.30
_exptl_crystal_size_min 0.25
_refine_diff_density_max 0.121
_refine_diff_density_min -0.116
_refine_diff_density_rms 0.025
_refine_ls_abs_structure_details
;
 Flack x determined using 2036 quotients [(I+)-(I-)]/[(I+)+(I-)]
 (Parsons, Flack and Wagner, Acta Cryst. B69 (2013) 249-259).
;
_refine_ls_abs_structure_Flack 0.1(5)
_refine_ls_extinction_method none
_refine_ls_goodness_of_fit_ref 1.089
_refine_ls_hydrogen_treatment mixed
_refine_ls_matrix_type full
_refine_ls_number_parameters 382
_refine_ls_number_reflns 5837
_refine_ls_number_restraints 97
_refine_ls_restrained_S_all 1.101
_refine_ls_R_factor_all 0.0449
_refine_ls_R_factor_gt 0.0394
_refine_ls_shift/su_max 0.000
_refine_ls_shift/su_mean 0.000
_refine_ls_structure_factor_coef Fsqd
_refine_ls_weighting_details 'w=1/[\s^2^(Fo^2^)+(0.0486P)^2^+0.8270P] where P=(Fo^2^+2Fc^2^)/3'
_refine_ls_weighting_scheme calc
_refine_ls_wR_factor_gt 0.1066
_refine_ls_wR_factor_ref 0.1101
_reflns_Friedel_coverage 0.715
_reflns_Friedel_fraction_full 0.998
_reflns_Friedel_fraction_max 0.979
_reflns_number_gt 5287
_reflns_number_total 5837
_reflns_threshold_expression 'I > 2\s(I)'
_cod_data_source_file d4ce00124a2.cif
_cod_data_source_block jdm_Rbin_DADPEtol
_cod_depositor_comments 'Adding full bibliography for 7248314--7248315.cif.'
_cod_original_cell_volume 5658.48(15)
_cod_database_code 7248314
_shelx_shelxl_version_number 2018/3
_shelx_space_group_comment
;
The symmetry employed for this shelxl refinement is uniquely defined
by the following loop, which should always be used as a source of
symmetry information in preference to the above space-group names.
They are only intended as comments.
;

loop_
_space_group_symop_operation_xyz
'x, y, z'
'-y+1/2, x+1/2, z+1/4'
'-x, -y, z+1/2'
'y+1/2, -x+1/2, z+3/4'
'x+1/2, -y+1/2, -z+3/4'
'y, x, -z'
'-x+1/2, y+1/2, -z+1/4'
'-y, -x, -z+1/2'

loop_
_atom_site_label
_atom_site_type_symbol
_atom_site_fract_x
_atom_site_fract_y
_atom_site_fract_z
_atom_site_U_iso_or_equiv
_atom_site_adp_type
_atom_site_occupancy
_atom_site_site_symmetry_order
_atom_site_calc_flag
_atom_site_refinement_flags_posn
_atom_site_refinement_flags_adp
_atom_site_refinement_flags_occupancy
_atom_site_disorder_assembly
_atom_site_disorder_group
O1 O 0.35595(15) 0.67923(13) 0.30631(5) 0.0622(5) Uani 1 1 d . . . . .
H1 H 0.393833 0.707026 0.289699 0.093 Uiso 1 1 calc R U . . .
C2 C 0.34982(17) 0.57988(17) 0.29686(6) 0.0460(5) Uani 1 1 d . . . . .
C3 C 0.2871(2) 0.5222(2) 0.32316(7) 0.0565(6) Uani 1 1 d . . . . .
H3 H 0.254152 0.552973 0.345434 0.068 Uiso 1 1 calc R U . . .
C4 C 0.2741(2) 0.4225(2) 0.31643(8) 0.0598(6) Uani 1 1 d . . . . .
H4 H 0.232580 0.385888 0.334182 0.072 Uiso 1 1 calc R U . . .
C5 C 0.32282(19) 0.37363(18) 0.28280(8) 0.0537(5) Uani 1 1 d . . . . .
C6 C 0.3096(2) 0.2706(2) 0.27409(10) 0.0719(8) Uani 1 1 d . . . . .
H6 H 0.268534 0.232509 0.291516 0.086 Uiso 1 1 calc R U . . .
C7 C 0.3550(3) 0.2255(2) 0.24102(12) 0.0836(10) Uani 1 1 d . . . . .
H7 H 0.343957 0.157887 0.235519 0.100 Uiso 1 1 calc R U . . .
C8 C 0.4191(3) 0.2821(2) 0.21513(11) 0.0810(9) Uani 1 1 d . . . . .
H8 H 0.450886 0.251267 0.192578 0.097 Uiso 1 1 calc R U . . .
C9 C 0.4351(2) 0.38153(19) 0.22273(9) 0.0638(7) Uani 1 1 d . . . . .
H9 H 0.478370 0.417316 0.205415 0.077 Uiso 1 1 calc R U . . .
C10 C 0.38713(16) 0.43148(16) 0.25639(7) 0.0462(5) Uani 1 1 d . . . . .
C11 C 0.40078(15) 0.53612(16) 0.26399(6) 0.0414(4) Uani 1 1 d . . . . .
O21 O 0.25400(12) 0.46660(17) 0.01187(6) 0.0672(5) Uani 1 1 d . . . . .
H21 H 0.2714(10) 0.444(3) -0.0138(12) 0.101 Uiso 1 1 calc R U . . .
C22 C 0.33624(17) 0.46786(18) 0.03705(7) 0.0488(5) Uani 1 1 d . . . . .
C23 C 0.3185(2) 0.4892(2) 0.07968(8) 0.0619(7) Uani 1 1 d . . . . .
H23 H 0.253108 0.500423 0.088816 0.074 Uiso 1 1 calc R U . . .
C24 C 0.3948(2) 0.4936(2) 0.10747(7) 0.0603(6) Uani 1 1 d . . . . .
H24 H 0.381205 0.507938 0.135450 0.072 Uiso 1 1 calc R U . . .
C25 C 0.49482(19) 0.47690(16) 0.09471(7) 0.0499(5) Uani 1 1 d . . . . .
C26 C 0.5771(2) 0.4833(2) 0.12262(8) 0.0630(7) Uani 1 1 d . . . . .
H26 H 0.565430 0.499041 0.150608 0.076 Uiso 1 1 calc R U . . .
C27 C 0.6722(2) 0.4670(2) 0.10956(10) 0.0722(8) Uani 1 1 d . . . . .
H27 H 0.725235 0.471729 0.128435 0.087 Uiso 1 1 calc R U . . .
C28 C 0.6908(2) 0.4429(2) 0.06747(10) 0.0665(7) Uani 1 1 d . . . . .
H28 H 0.756178 0.430370 0.058699 0.080 Uiso 1 1 calc R U . . .
C29 C 0.61402(17) 0.43762(18) 0.03920(8) 0.0533(5) Uani 1 1 d . . . . .
H29 H 0.627831 0.422392 0.011331 0.064 Uiso 1 1 calc R U . . .
C30 C 0.51380(16) 0.45504(15) 0.05180(7) 0.0432(4) Uani 1 1 d . . . . .
C31 C 0.43230(16) 0.45146(15) 0.02276(6) 0.0413(4) Uani 1 1 d . . . . .
C41 C 0.5718(2) 0.1910(2) 0.11235(9) 0.0609(6) Uani 1 1 d . . . . .
H41 H 0.575506 0.235435 0.089926 0.073 Uiso 1 1 calc R U . . .
C42 C 0.6449(2) 0.1931(2) 0.14289(11) 0.0758(8) Uani 1 1 d . . . . .
H42 H 0.697721 0.238452 0.140745 0.091 Uiso 1 1 calc R U . . .
C43 C 0.6402(2) 0.1291(3) 0.17633(10) 0.0766(9) Uani 1 1 d . . . . .
H43 H 0.689226 0.131428 0.197070 0.092 Uiso 1 1 calc R U . . .
C44 C 0.5629(2) 0.0615(2) 0.17915(9) 0.0702(7) Uani 1 1 d . . . . .
H44 H 0.559508 0.017701 0.201824 0.084 Uiso 1 1 calc R U . . .
C45 C 0.4900(2) 0.05819(19) 0.14839(8) 0.0566(6) Uani 1 1 d . . . . .
H45 H 0.438203 0.011571 0.150372 0.068 Uiso 1 1 calc R U . . .
C46 C 0.49301(17) 0.12363(16) 0.11454(6) 0.0453(5) Uani 1 1 d . . . . .
C47 C 0.40899(16) 0.12369(16) 0.08254(7) 0.0453(5) Uani 1 1 d . . . . .
H47 H 0.348521 0.096295 0.095784 0.054 Uiso 1 1 calc R U . . .
N48 N 0.38712(16) 0.22765(14) 0.06845(7) 0.0523(5) Uani 1 1 d G . . . .
H48A H 0.407663 0.265882 0.088338 0.063 Uiso 1 1 d G U . . .
H48B H 0.324811 0.227298 0.061585 0.063 Uiso 1 1 d G U . . .
C49 C 0.43280(17) 0.06055(16) 0.04316(7) 0.0466(5) Uani 1 1 d D . . . .
H49 H 0.493908 0.085274 0.029507 0.056 Uiso 0.42(3) 1 calc R U P A 1
H49B H 0.489262 0.093683 0.029131 0.056 Uiso 0.58(3) 1 calc R U P A 2
N50 N 0.34587(16) 0.06869(16) 0.01433(6) 0.0545(5) Uani 1 1 d G . . . .
H50A H 0.337045 0.012470 0.001714 0.065 Uiso 1 1 d G U . . .
H50B H 0.355396 0.122489 0.000069 0.065 Uiso 1 1 d G U . . .
C51 C 0.4444(11) -0.0485(5) 0.0549(5) 0.050(3) Uani 0.42(3) 1 d DG U P A 1
C52 C 0.5401(12) -0.0897(8) 0.0522(5) 0.069(3) Uani 0.42(3) 1 d G U P A 1
H52 H 0.594805 -0.048847 0.046155 0.083 Uiso 0.42(3) 1 calc R U P A 1
C53 C 0.5539(15) -0.1921(8) 0.0583(4) 0.079(3) Uani 0.42(3) 1 d G U P A 1
H53 H 0.617833 -0.219708 0.056485 0.095 Uiso 0.42(3) 1 calc R U P A 1
C54 C 0.4720(17) -0.2532(4) 0.0673(3) 0.075(4) Uani 0.42(3) 1 d G U P A 1
H54 H 0.481271 -0.321698 0.071452 0.090 Uiso 0.42(3) 1 calc R U P A 1
C55 C 0.3764(15) -0.2119(7) 0.0701(4) 0.083(3) Uani 0.42(3) 1 d G U P A 1
H55 H 0.321681 -0.252829 0.076091 0.100 Uiso 0.42(3) 1 calc R U P A 1
C56 C 0.3626(11) -0.1096(8) 0.0639(5) 0.066(3) Uani 0.42(3) 1 d G U P A 1
H56 H 0.298652 -0.081969 0.065761 0.080 Uiso 0.42(3) 1 calc R U P A 1
C51B C 0.4650(8) -0.0484(4) 0.0507(4) 0.0505(19) Uani 0.58(3) 1 d DG U P A 2
C52B C 0.5664(8) -0.0727(6) 0.0510(4) 0.0673(19) Uani 0.58(3) 1 d G U P A 2
H52B H 0.614340 -0.023024 0.046600 0.081 Uiso 0.58(3) 1 calc R U P A 2
C53B C 0.5963(10) -0.1713(7) 0.0580(3) 0.089(3) Uani 0.58(3) 1 d G U P A 2
H53B H 0.664217 -0.187543 0.058272 0.107 Uiso 0.58(3) 1 calc R U P A 2
C54B C 0.5247(13) -0.2455(4) 0.0647(2) 0.082(3) Uani 0.58(3) 1 d G U P A 2
H54B H 0.544731 -0.311449 0.069366 0.098 Uiso 0.58(3) 1 calc R U P A 2
C55B C 0.4233(12) -0.2212(4) 0.0643(3) 0.080(3) Uani 0.58(3) 1 d G U P A 2
H55B H 0.375367 -0.270838 0.068789 0.096 Uiso 0.58(3) 1 calc R U P A 2
C56B C 0.3934(9) -0.1226(6) 0.0573(3) 0.067(2) Uani 0.58(3) 1 d G U P A 2
H56B H 0.325488 -0.106319 0.057116 0.080 Uiso 0.58(3) 1 calc R U P A 2

loop_
_atom_site_aniso_label
_atom_site_aniso_U_11
_atom_site_aniso_U_22
_atom_site_aniso_U_33
_atom_site_aniso_U_23
_atom_site_aniso_U_13
_atom_site_aniso_U_12
O1 0.0833(13) 0.0517(10) 0.0516(9) -0.0073(8) 0.0159(9) -0.0031(8)
C2 0.0498(12) 0.0495(12) 0.0387(10) 0.0019(9) -0.0023(9) -0.0004(9)
C3 0.0594(14) 0.0715(17) 0.0384(11) 0.0032(11) 0.0087(10) -0.0008(12)
C4 0.0567(14) 0.0712(17) 0.0514(13) 0.0171(12) 0.0071(11) -0.0098(12)
C5 0.0521(13) 0.0529(13) 0.0561(13) 0.0130(11) -0.0027(11) -0.0048(10)
C6 0.0781(19) 0.0505(15) 0.0870(19) 0.0167(14) 0.0012(16) -0.0108(13)
C7 0.104(3) 0.0404(14) 0.107(2) 0.0024(15) 0.002(2) -0.0027(14)
C8 0.105(2) 0.0503(15) 0.088(2) -0.0111(15) 0.0159(19) 0.0083(15)
C9 0.0712(17) 0.0497(13) 0.0704(16) 0.0002(12) 0.0176(13) 0.0023(12)
C10 0.0476(11) 0.0441(11) 0.0469(11) 0.0060(9) 0.0000(9) -0.0004(9)
C11 0.0391(10) 0.0466(11) 0.0384(9) 0.0047(9) -0.0006(8) -0.0004(8)
O21 0.0418(9) 0.0960(15) 0.0637(10) -0.0156(10) -0.0018(8) 0.0117(9)
C22 0.0455(12) 0.0523(13) 0.0484(12) -0.0076(10) 0.0020(9) 0.0045(9)
C23 0.0517(14) 0.0776(18) 0.0565(14) -0.0128(13) 0.0142(11) 0.0051(12)
C24 0.0718(17) 0.0645(15) 0.0445(12) -0.0096(11) 0.0092(11) -0.0060(13)
C25 0.0619(14) 0.0405(11) 0.0474(11) -0.0015(9) 0.0001(10) -0.0070(10)
C26 0.0794(18) 0.0571(15) 0.0524(13) 0.0025(11) -0.0104(13) -0.0166(13)
C27 0.0690(18) 0.0729(18) 0.0748(18) 0.0041(15) -0.0275(15) -0.0166(14)
C28 0.0476(13) 0.0638(16) 0.0881(19) -0.0034(14) -0.0090(13) -0.0059(11)
C29 0.0466(12) 0.0508(13) 0.0627(14) -0.0041(11) 0.0027(10) -0.0036(10)
C30 0.0457(11) 0.0354(10) 0.0486(11) -0.0006(8) 0.0010(9) -0.0039(8)
C31 0.0425(10) 0.0374(10) 0.0440(11) -0.0022(8) 0.0030(8) 0.0016(8)
C41 0.0557(14) 0.0618(15) 0.0652(14) 0.0027(12) -0.0070(12) -0.0051(12)
C42 0.0578(17) 0.0744(19) 0.095(2) -0.0054(17) -0.0203(15) -0.0068(14)
C43 0.0699(18) 0.083(2) 0.0771(18) -0.0155(17) -0.0276(15) 0.0187(15)
C44 0.0786(19) 0.0744(18) 0.0576(14) 0.0080(13) -0.0095(13) 0.0152(15)
C45 0.0593(14) 0.0539(14) 0.0566(13) 0.0038(11) -0.0004(11) 0.0023(11)
C46 0.0463(11) 0.0440(11) 0.0456(11) -0.0056(9) -0.0018(9) 0.0034(9)
C47 0.0458(11) 0.0427(11) 0.0473(11) 0.0015(9) -0.0019(9) -0.0025(9)
N48 0.0535(12) 0.0442(10) 0.0593(12) -0.0024(9) -0.0080(9) 0.0026(9)
C49 0.0522(12) 0.0412(11) 0.0464(11) 0.0026(9) -0.0039(9) -0.0018(9)
N50 0.0597(12) 0.0519(11) 0.0518(10) -0.0009(9) -0.0118(9) -0.0020(10)
C51 0.069(5) 0.038(5) 0.044(5) -0.001(3) -0.002(4) 0.009(3)
C52 0.081(6) 0.053(4) 0.074(5) 0.003(4) 0.010(5) 0.016(4)
C53 0.100(7) 0.052(5) 0.086(6) 0.006(5) 0.004(6) 0.030(5)
C54 0.117(10) 0.051(5) 0.056(4) 0.001(4) -0.008(5) 0.014(5)
C55 0.121(7) 0.053(4) 0.075(6) 0.011(4) -0.014(6) -0.015(5)
C56 0.088(6) 0.048(4) 0.064(6) 0.007(4) -0.003(5) -0.014(4)
C51B 0.073(4) 0.043(4) 0.035(3) -0.001(2) 0.002(3) -0.004(3)
C52B 0.071(4) 0.056(3) 0.075(4) 0.010(3) -0.009(3) 0.011(3)
C53B 0.104(5) 0.072(4) 0.091(5) 0.004(4) -0.015(5) 0.021(4)
C54B 0.134(8) 0.041(3) 0.071(4) 0.007(3) -0.005(5) 0.008(4)
C55B 0.117(7) 0.048(3) 0.074(4) 0.002(3) -0.003(5) -0.011(4)
C56B 0.085(5) 0.051(3) 0.064(4) -0.002(3) 0.004(4) -0.011(3)

loop_
_atom_type_symbol
_atom_type_description
_atom_type_scat_dispersion_real
_atom_type_scat_dispersion_imag
_atom_type_scat_source
C C 0.0033 0.0016 'International Tables Vol C Tables 4.2.6.8 and 6.1.1.4'
H H 0.0000 0.0000 'International Tables Vol C Tables 4.2.6.8 and 6.1.1.4'
N N 0.0061 0.0033 'International Tables Vol C Tables 4.2.6.8 and 6.1.1.4'
O O 0.0106 0.0060 'International Tables Vol C Tables 4.2.6.8 and 6.1.1.4'

loop_
_geom_angle_atom_site_label_1
_geom_angle_atom_site_label_2
_geom_angle_atom_site_label_3
_geom_angle
_geom_angle_site_symmetry_1
_geom_angle_site_symmetry_3
_geom_angle_publ_flag
C2 O1 H1 109.5 . . ?
O1 C2 C11 123.4(2) . . ?
O1 C2 C3 115.7(2) . . ?
C11 C2 C3 120.9(2) . . ?
C4 C3 C2 121.0(2) . . ?
C4 C3 H3 119.5 . . ?
C2 C3 H3 119.5 . . ?
C3 C4 C5 120.9(2) . . ?
C3 C4 H4 119.6 . . ?
C5 C4 H4 119.6 . . ?
C6 C5 C4 122.7(2) . . ?
C6 C5 C10 118.9(2) . . ?
C4 C5 C10 118.3(2) . . ?
C7 C6 C5 121.8(3) . . ?
C7 C6 H6 119.1 . . ?
C5 C6 H6 119.1 . . ?
C6 C7 C8 119.4(3) . . ?
C6 C7 H7 120.3 . . ?
C8 C7 H7 120.3 . . ?
C9 C8 C7 120.7(3) . . ?
C9 C8 H8 119.6 . . ?
C7 C8 H8 119.6 . . ?
C8 C9 C10 121.4(3) . . ?
C8 C9 H9 119.3 . . ?
C10 C9 H9 119.3 . . ?
C9 C10 C11 122.1(2) . . ?
C9 C10 C5 117.7(2) . . ?
C11 C10 C5 120.2(2) . . ?
C2 C11 C10 118.7(2) . . ?
C2 C11 C11 119.74(19) . 8_665 ?
C10 C11 C11 121.50(18) . 8_665 ?
C22 O21 H21 109.5 . . ?
O21 C22 C31 123.5(2) . . ?
O21 C22 C23 115.9(2) . . ?
C31 C22 C23 120.5(2) . . ?
C24 C23 C22 121.0(2) . . ?
C24 C23 H23 119.5 . . ?
C22 C23 H23 119.5 . . ?
C23 C24 C25 121.0(2) . . ?
C23 C24 H24 119.5 . . ?
C25 C24 H24 119.5 . . ?
C24 C25 C26 122.7(2) . . ?
C24 C25 C30 118.6(2) . . ?
C26 C25 C30 118.7(2) . . ?
C27 C26 C25 121.5(2) . . ?
C27 C26 H26 119.2 . . ?
C25 C26 H26 119.2 . . ?
C26 C27 C28 119.8(3) . . ?
C26 C27 H27 120.1 . . ?
C28 C27 H27 120.1 . . ?
C29 C28 C27 120.8(3) . . ?
C29 C28 H28 119.6 . . ?
C27 C28 H28 119.6 . . ?
C28 C29 C30 120.8(2) . . ?
C28 C29 H29 119.6 . . ?
C30 C29 H29 119.6 . . ?
C29 C30 C25 118.4(2) . . ?
C29 C30 C31 121.89(19) . . ?
C25 C30 C31 119.7(2) . . ?
C22 C31 C30 119.13(19) . . ?
C22 C31 C31 120.5(2) . 6 ?
C30 C31 C31 120.37(19) . 6 ?
C42 C41 C46 121.0(3) . . ?
C42 C41 H41 119.5 . . ?
C46 C41 H41 119.5 . . ?
C43 C42 C41 120.4(3) . . ?
C43 C42 H42 119.8 . . ?
C41 C42 H42 119.8 . . ?
C42 C43 C44 119.7(3) . . ?
C42 C43 H43 120.2 . . ?
C44 C43 H43 120.2 . . ?
C43 C44 C45 120.2(3) . . ?
C43 C44 H44 119.9 . . ?
C45 C44 H44 119.9 . . ?
C44 C45 C46 120.8(3) . . ?
C44 C45 H45 119.6 . . ?
C46 C45 H45 119.6 . . ?
C41 C46 C45 118.0(2) . . ?
C41 C46 C47 121.8(2) . . ?
C45 C46 C47 120.2(2) . . ?
N48 C47 C46 110.45(17) . . ?
N48 C47 C49 107.58(17) . . ?
C46 C47 C49 113.32(18) . . ?
N48 C47 H47 108.5 . . ?
C46 C47 H47 108.5 . . ?
C49 C47 H47 108.5 . . ?
C47 N48 H48A 105.5 . . ?
C47 N48 H48B 105.2 . . ?
H48A N48 H48B 120.0 . . ?
N50 C49 C51 107.8(6) . . ?
N50 C49 C51B 112.7(4) . . ?
N50 C49 C47 107.69(18) . . ?
C51 C49 C47 110.1(7) . . ?
C51B C49 C47 116.5(5) . . ?
N50 C49 H49 110.4 . . ?
C51 C49 H49 110.4 . . ?
C47 C49 H49 110.4 . . ?
N50 C49 H49B 106.5 . . ?
C51B C49 H49B 106.5 . . ?
C47 C49 H49B 106.5 . . ?
C49 N50 H50A 109.5 . . ?
C49 N50 H50B 105.9 . . ?
H50A N50 H50B 120.0 . . ?
C52 C51 C56 120.0 . . ?
C52 C51 C49 117.3(7) . . ?
C56 C51 C49 122.3(7) . . ?
C53 C52 C51 120.0 . . ?
C53 C52 H52 120.0 . . ?
C51 C52 H52 120.0 . . ?
C54 C53 C52 120.0 . . ?
C54 C53 H53 120.0 . . ?
C52 C53 H53 120.0 . . ?
C53 C54 C55 120.0 . . ?
C53 C54 H54 120.0 . . ?
C55 C54 H54 120.0 . . ?
C56 C55 C54 120.0 . . ?
C56 C55 H55 120.0 . . ?
C54 C55 H55 120.0 . . ?
C55 C56 C51 120.0 . . ?
C55 C56 H56 120.0 . . ?
C51 C56 H56 120.0 . . ?
C52B C51B C56B 120.0 . . ?
C52B C51B C49 119.6(5) . . ?
C56B C51B C49 120.4(5) . . ?
C51B C52B C53B 120.0 . . ?
C51B C52B H52B 120.0 . . ?
C53B C52B H52B 120.0 . . ?
C54B C53B C52B 120.0 . . ?
C54B C53B H53B 120.0 . . ?
C52B C53B H53B 120.0 . . ?
C53B C54B C55B 120.0 . . ?
C53B C54B H54B 120.0 . . ?
C55B C54B H54B 120.0 . . ?
C56B C55B C54B 120.0 . . ?
C56B C55B H55B 120.0 . . ?
C54B C55B H55B 120.0 . . ?
C55B C56B C51B 120.0 . . ?
C55B C56B H56B 120.0 . . ?
C51B C56B H56B 120.0 . . ?

loop_
_geom_bond_atom_site_label_1
_geom_bond_atom_site_label_2
_geom_bond_distance
_geom_bond_site_symmetry_2
_geom_bond_publ_flag
O1 C2 1.360(3) . ?
O1 H1 0.8200 . ?
C2 C11 1.378(3) . ?
C2 C3 1.412(3) . ?
C3 C4 1.356(4) . ?
C3 H3 0.9300 . ?
C4 C5 1.413(4) . ?
C4 H4 0.9300 . ?
C5 C6 1.412(4) . ?
C5 C10 1.427(3) . ?
C6 C7 1.356(5) . ?
C6 H6 0.9300 . ?
C7 C8 1.406(5) . ?
C7 H7 0.9300 . ?
C8 C9 1.364(4) . ?
C8 H8 0.9300 . ?
C9 C10 1.415(3) . ?
C9 H9 0.9300 . ?
C10 C11 1.426(3) . ?
C11 C11 1.486(4) 8_665 ?
O21 C22 1.358(3) . ?
O21 H21 0.90(4) . ?
C22 C31 1.376(3) . ?
C22 C23 1.409(3) . ?
C23 C24 1.350(4) . ?
C23 H23 0.9300 . ?
C24 C25 1.411(4) . ?
C24 H24 0.9300 . ?
C25 C26 1.414(3) . ?
C25 C30 1.422(3) . ?
C26 C27 1.352(4) . ?
C26 H26 0.9300 . ?
C27 C28 1.402(4) . ?
C27 H27 0.9300 . ?
C28 C29 1.365(4) . ?
C28 H28 0.9300 . ?
C29 C30 1.413(3) . ?
C29 H29 0.9300 . ?
C30 C31 1.428(3) . ?
C31 C31 1.496(4) 6 ?
C41 C42 1.377(4) . ?
C41 C46 1.382(3) . ?
C41 H41 0.9300 . ?
C42 C43 1.367(5) . ?
C42 H42 0.9300 . ?
C43 C44 1.372(5) . ?
C43 H43 0.9300 . ?
C44 C45 1.381(4) . ?
C44 H44 0.9300 . ?
C45 C46 1.388(3) . ?
C45 H45 0.9300 . ?
C46 C47 1.515(3) . ?
C47 N48 1.485(3) . ?
C47 C49 1.544(3) . ?
C47 H47 0.9800 . ?
N48 H48A 0.8583 . ?
N48 H48B 0.8583 . ?
C49 N50 1.482(3) . ?
C49 C51 1.508(6) . ?
C49 C51B 1.532(5) . ?
C49 H49 0.9800 . ?
C49 H49B 0.9800 . ?
N50 H50A 0.8583 . ?
N50 H50B 0.8582 . ?
C51 C52 1.3900 . ?
C51 C56 1.3900 . ?
C52 C53 1.3900 . ?
C52 H52 0.9300 . ?
C53 C54 1.3900 . ?
C53 H53 0.9300 . ?
C54 C55 1.3900 . ?
C54 H54 0.9300 . ?
C55 C56 1.3900 . ?
C55 H55 0.9300 . ?
C56 H56 0.9300 . ?
C51B C52B 1.3900 . ?
C51B C56B 1.3900 . ?
C52B C53B 1.3900 . ?
C52B H52B 0.9300 . ?
C53B C54B 1.3900 . ?
C53B H53B 0.9300 . ?
C54B C55B 1.3900 . ?
C54B H54B 0.9300 . ?
C55B C56B 1.3900 . ?
C55B H55B 0.9300 . ?
C56B H56B 0.9300 . ?

loop_
_geom_torsion_atom_site_label_1
_geom_torsion_atom_site_label_2
_geom_torsion_atom_site_label_3
_geom_torsion_atom_site_label_4
_geom_torsion
_geom_torsion_site_symmetry_1
_geom_torsion_site_symmetry_2
_geom_torsion_site_symmetry_3
_geom_torsion_site_symmetry_4
_geom_torsion_publ_flag
O1 C2 C3 C4 179.1(2) . . . . ?
C11 C2 C3 C4 -1.0(4) . . . . ?
C2 C3 C4 C5 -0.2(4) . . . . ?
C3 C4 C5 C6 -178.5(3) . . . . ?
C3 C4 C5 C10 0.8(4) . . . . ?
C4 C5 C6 C7 178.3(3) . . . . ?
C10 C5 C6 C7 -1.0(4) . . . . ?
C5 C6 C7 C8 1.5(5) . . . . ?
C6 C7 C8 C9 -0.6(6) . . . . ?
C7 C8 C9 C10 -0.8(5) . . . . ?
C8 C9 C10 C11 -178.1(3) . . . . ?
C8 C9 C10 C5 1.3(4) . . . . ?
C6 C5 C10 C9 -0.4(4) . . . . ?
C4 C5 C10 C9 -179.7(2) . . . . ?
C6 C5 C10 C11 179.0(2) . . . . ?
C4 C5 C10 C11 -0.3(3) . . . . ?
O1 C2 C11 C10 -178.7(2) . . . . ?
C3 C2 C11 C10 1.4(3) . . . . ?
O1 C2 C11 C11 -2.0(3) . . . 8_665 ?
C3 C2 C11 C11 178.1(2) . . . 8_665 ?
C9 C10 C11 C2 178.6(2) . . . . ?
C5 C10 C11 C2 -0.8(3) . . . . ?
C9 C10 C11 C11 2.0(3) . . . 8_665 ?
C5 C10 C11 C11 -177.4(2) . . . 8_665 ?
O21 C22 C23 C24 -179.2(3) . . . . ?
C31 C22 C23 C24 -0.3(4) . . . . ?
C22 C23 C24 C25 -0.1(4) . . . . ?
C23 C24 C25 C26 178.4(3) . . . . ?
C23 C24 C25 C30 -0.1(4) . . . . ?
C24 C25 C26 C27 -179.9(3) . . . . ?
C30 C25 C26 C27 -1.4(4) . . . . ?
C25 C26 C27 C28 -0.2(4) . . . . ?
C26 C27 C28 C29 1.3(4) . . . . ?
C27 C28 C29 C30 -0.8(4) . . . . ?
C28 C29 C30 C25 -0.8(3) . . . . ?
C28 C29 C30 C31 179.1(2) . . . . ?
C24 C25 C30 C29 -179.6(2) . . . . ?
C26 C25 C30 C29 1.9(3) . . . . ?
C24 C25 C30 C31 0.6(3) . . . . ?
C26 C25 C30 C31 -178.0(2) . . . . ?
O21 C22 C31 C30 179.6(2) . . . . ?
C23 C22 C31 C30 0.8(3) . . . . ?
O21 C22 C31 C31 0.9(3) . . . 6 ?
C23 C22 C31 C31 -177.9(2) . . . 6 ?
C29 C30 C31 C22 179.2(2) . . . . ?
C25 C30 C31 C22 -1.0(3) . . . . ?
C29 C30 C31 C31 -2.1(3) . . . 6 ?
C25 C30 C31 C31 177.74(18) . . . 6 ?
C46 C41 C42 C43 -0.7(5) . . . . ?
C41 C42 C43 C44 0.8(5) . . . . ?
C42 C43 C44 C45 -0.1(5) . . . . ?
C43 C44 C45 C46 -0.7(4) . . . . ?
C42 C41 C46 C45 -0.2(4) . . . . ?
C42 C41 C46 C47 176.7(2) . . . . ?
C44 C45 C46 C41 0.9(4) . . . . ?
C44 C45 C46 C47 -176.0(2) . . . . ?
C41 C46 C47 N48 -34.6(3) . . . . ?
C45 C46 C47 N48 142.2(2) . . . . ?
C41 C46 C47 C49 86.2(3) . . . . ?
C45 C46 C47 C49 -97.0(2) . . . . ?
N48 C47 C49 N50 -56.5(2) . . . . ?
C46 C47 C49 N50 -178.92(18) . . . . ?
N48 C47 C49 C51 -173.8(6) . . . . ?
C46 C47 C49 C51 63.8(6) . . . . ?
N48 C47 C49 C51B 175.9(5) . . . . ?
C46 C47 C49 C51B 53.5(5) . . . . ?
N50 C49 C51 C52 131.9(7) . . . . ?
C47 C49 C51 C52 -110.9(8) . . . . ?
N50 C49 C51 C56 -41.2(10) . . . . ?
C47 C49 C51 C56 75.9(10) . . . . ?
C56 C51 C52 C53 0.0 . . . . ?
C49 C51 C52 C53 -173.3(12) . . . . ?
C51 C52 C53 C54 0.0 . . . . ?
C52 C53 C54 C55 0.0 . . . . ?
C53 C54 C55 C56 0.0 . . . . ?
C54 C55 C56 C51 0.0 . . . . ?
C52 C51 C56 C55 0.0 . . . . ?
C49 C51 C56 C55 173.0(13) . . . . ?
N50 C49 C51B C52B 137.5(5) . . . . ?
C47 C49 C51B C52B -97.4(6) . . . . ?
N50 C49 C51B C56B -42.8(8) . . . . ?
C47 C49 C51B C56B 82.3(7) . . . . ?
C56B C51B C52B C53B 0.0 . . . . ?
C49 C51B C52B C53B 179.7(9) . . . . ?
C51B C52B C53B C54B 0.0 . . . . ?
C52B C53B C54B C55B 0.0 . . . . ?
C53B C54B C55B C56B 0.0 . . . . ?
C54B C55B C56B C51B 0.0 . . . . ?
C52B C51B C56B C55B 0.0 . . . . ?
C49 C51B C56B C55B -179.7(9) . . . . ?
